data_1512081
loop_
_publ_author_name
'Kuriyama, Masami'
'Matsuo, Seira'
'Shinozawa, Mina'
'Onomura, Osamu'

_publ_section_title
;
 Ether-imidazolium carbenes for suzuki-miyaura cross-coupling of
 heteroaryl chlorides with aryl/heteroarylboron reagents.
;
_journal_issue 11
_journal_name_full 'Organic letters'
_journal_page_first 2716
_journal_page_last 2719
_journal_paper_doi 10.1021/ol4010189
_journal_volume 15
_journal_year 2013
_chemical_formula_moiety 'C48 H60 Cl2 N4 O2 Pd'
_chemical_formula_sum 'C48 H60 Cl2 N4 O2 Pd'
_chemical_formula_weight 902.33
_space_group_IT_number 2
_symmetry_cell_setting triclinic
_symmetry_Int_Tables_number 2
_symmetry_space_group_name_Hall '-P 1'
_symmetry_space_group_name_H-M 'P -1'
_atom_sites_solution_hydrogens geom
_atom_sites_solution_primary direct
_atom_sites_solution_secondary difmap
_cell_angle_alpha 69.341(14)
_cell_angle_beta 87.28(3)
_cell_angle_gamma 87.50(3)
_cell_formula_units_Z 1
_cell_length_a 9.525(7)
_cell_length_b 9.705(6)
_cell_length_c 13.059(8)
_cell_measurement_reflns_used 3629
_cell_measurement_temperature 93
_cell_measurement_theta_max 27.48
_cell_measurement_theta_min 3.04
_cell_volume 1127.8(13)
_computing_cell_refinement CrystalClear
_computing_data_collection 'CrystalClear (Rigaku Inc., 2008)'
_computing_data_reduction CrystalClear
_computing_molecular_graphics 'CrystalStructure 4.0'
_computing_publication_material 'CrystalStructure 4.0 (Rigaku, 2010)'
_computing_structure_refinement 'SHELXL97 (Sheldrick, 2008)'
_computing_structure_solution 'Il Milione (Burla, et al., 2007)'
_diffrn_ambient_temperature 93
_diffrn_detector_area_resol_mean 7.111
_diffrn_measured_fraction_theta_full 0.984
_diffrn_measured_fraction_theta_max 0.984
_diffrn_measurement_device_type 'Rigaku Saturn724'
_diffrn_measurement_method \w
_diffrn_radiation_type 'Mo K\a'
_diffrn_radiation_wavelength 0.71075
_diffrn_reflns_av_R_equivalents 0.0635
_diffrn_reflns_limit_h_max 12
_diffrn_reflns_limit_h_min -12
_diffrn_reflns_limit_k_max 12
_diffrn_reflns_limit_k_min -12
_diffrn_reflns_limit_l_max 16
_diffrn_reflns_limit_l_min -16
_diffrn_reflns_number 9504
_diffrn_reflns_theta_full 27.55
_diffrn_reflns_theta_max 27.55
_diffrn_standards_number 0
_exptl_absorpt_coefficient_mu 0.572
_exptl_absorpt_correction_T_max 0.983
_exptl_absorpt_correction_T_min 0.874
_exptl_absorpt_correction_type multi-scan
_exptl_absorpt_process_details 'REQAB (Rigaku, 1998)'
_exptl_crystal_colour colorless
_exptl_crystal_density_diffrn 1.328
_exptl_crystal_density_method 'not measured'
_exptl_crystal_description prism
_exptl_crystal_F_000 472.00
_exptl_crystal_size_max 0.080
_exptl_crystal_size_mid 0.070
_exptl_crystal_size_min 0.030
_refine_diff_density_max 2.120
_refine_diff_density_min -1.350
_refine_ls_extinction_method none
_refine_ls_goodness_of_fit_ref 1.019
_refine_ls_hydrogen_treatment constr
_refine_ls_number_parameters 259
_refine_ls_number_reflns 5129
_refine_ls_number_restraints 0
_refine_ls_R_factor_gt 0.0802
_refine_ls_shift/su_max 0.001
_refine_ls_structure_factor_coef Fsqd
_refine_ls_weighting_details 'w = 1/[\s^2^(Fo^2^)+(0.0720P)^2^+4.5196P] where P=(Fo^2^+2Fc^2^)/3'
_refine_ls_weighting_scheme calc
_refine_ls_wR_factor_ref 0.1901
_reflns_number_gt 3763
_reflns_number_total 5129
_reflns_threshold_expression F^2^>2.0\s(F^2^)
_cod_data_source_file ol4010189_si_002.cif
_cod_data_source_block 1244a_compound_7e
_cod_original_cell_volume 1127.8(12)
_cod_database_code 1512081

loop_
_symmetry_equiv_pos_site_id
_symmetry_equiv_pos_as_xyz
1 +X,+Y,+Z
2 -X,-Y,-Z

loop_
_atom_site_label
_atom_site_type_symbol
_atom_site_fract_x
_atom_site_fract_y
_atom_site_fract_z
_atom_site_U_iso_or_equiv
_atom_site_adp_type
_atom_site_occupancy
_atom_site_symmetry_multiplicity
_atom_site_calc_flag
_atom_site_refinement_flags
Pd1 Pd 0.0000 1.0000 1.0000 0.01412(19) Uani 1.0 2 d .
Cl1 Cl 0.18971(15) 1.05560(16) 1.08225(13) 0.0250(4) Uani 1.0 2 d .
O1 O 0.2669(5) 0.5956(6) 1.2835(5) 0.0386(13) Uani 1.0 2 d .
N1 N 0.0891(5) 0.6794(5) 1.1047(4) 0.0158(10) Uani 1.0 2 d .
N2 N 0.1346(5) 0.7561(5) 0.9326(4) 0.0171(10) Uani 1.0 2 d .
C1 C 0.0842(6) 0.7997(6) 1.0135(5) 0.0180(12) Uani 1.0 2 d .
C2 C 0.1433(6) 0.5559(6) 1.0816(5) 0.0203(13) Uani 1.0 2 d .
C3 C 0.1714(6) 0.6052(7) 0.9729(5) 0.0202(13) Uani 1.0 2 d .
C4 C 0.1588(7) 0.4071(7) 1.1639(6) 0.0258(14) Uani 1.0 2 d .
C5 C 0.2284(7) 0.5219(7) 0.9032(6) 0.0258(14) Uani 1.0 2 d .
C6 C 0.0410(6) 0.6779(7) 1.2107(5) 0.0208(13) Uani 1.0 2 d .
C7 C 0.1320(7) 0.6438(7) 1.2967(6) 0.0248(14) Uani 1.0 2 d .
C8 C 0.0843(8) 0.6495(9) 1.3961(6) 0.0405(18) Uani 1.0 2 d .
C9 C -0.0516(8) 0.6980(10) 1.4082(6) 0.0417(19) Uani 1.0 2 d .
C10 C -0.1424(7) 0.7332(8) 1.3222(6) 0.0351(17) Uani 1.0 2 d .
C11 C -0.0978(7) 0.7234(7) 1.2240(6) 0.0279(15) Uani 1.0 2 d .
C12 C 0.3700(12) 0.6967(11) 1.2438(10) 0.071(3) Uani 1.0 2 d .
C13 C 0.4898(10) 0.6252(15) 1.2029(10) 0.089(4) Uani 1.0 2 d .
C14 C 0.4045(10) 0.7515(17) 1.3187(8) 0.101(5) Uani 1.0 2 d .
C15 C 0.1431(6) 0.8555(7) 0.8187(5) 0.0212(13) Uani 1.0 2 d .
C16 C 0.2802(6) 0.8497(7) 0.7583(5) 0.0187(12) Uani 1.0 2 d .
C17 C 0.2803(7) 0.8332(8) 0.6562(6) 0.0300(15) Uani 1.0 2 d .
C18 C 0.4080(8) 0.8230(9) 0.6014(6) 0.0395(19) Uani 1.0 2 d .
C19 C 0.5349(8) 0.8315(8) 0.6450(6) 0.0344(17) Uani 1.0 2 d .
C20 C 0.5344(7) 0.8526(7) 0.7446(5) 0.0258(14) Uani 1.0 2 d .
C21 C 0.4097(7) 0.8616(7) 0.8017(5) 0.0223(13) Uani 1.0 2 d .
C22 C 0.1434(9) 0.8282(10) 0.5999(7) 0.048(2) Uani 1.0 2 d .
C23 C 0.6734(8) 0.8166(10) 0.5859(6) 0.051(3) Uani 1.0 2 d .
C24 C 0.4176(7) 0.8856(8) 0.9094(6) 0.0281(15) Uani 1.0 2 d .
H4A H 0.2516 0.3952 1.1958 0.0309 Uiso 1.0 2 calc R
H4B H 0.1495 0.3338 1.1290 0.0309 Uiso 1.0 2 calc R
H4C H 0.0857 0.3932 1.2217 0.0309 Uiso 1.0 2 calc R
H5A H 0.2268 0.4160 0.9453 0.0310 Uiso 1.0 2 calc R
H5B H 0.3254 0.5503 0.8795 0.0310 Uiso 1.0 2 calc R
H5C H 0.1707 0.5444 0.8388 0.0310 Uiso 1.0 2 calc R
H8 H 0.1448 0.6201 1.4563 0.0486 Uiso 1.0 2 calc R
H9 H -0.0831 0.7073 1.4757 0.0501 Uiso 1.0 2 calc R
H10 H -0.2365 0.7644 1.3317 0.0421 Uiso 1.0 2 calc R
H11 H -0.1604 0.7473 1.1653 0.0335 Uiso 1.0 2 calc R
H12 H 0.3322 0.7797 1.1801 0.0850 Uiso 1.0 2 calc R
H13A H 0.4570 0.5873 1.1482 0.1074 Uiso 1.0 2 calc R
H13B H 0.5289 0.5437 1.2642 0.1074 Uiso 1.0 2 calc R
H13C H 0.5625 0.6975 1.1695 0.1074 Uiso 1.0 2 calc R
H14A H 0.4347 0.6711 1.3845 0.1216 Uiso 1.0 2 calc R
H14B H 0.3229 0.8040 1.3375 0.1216 Uiso 1.0 2 calc R
H14C H 0.4815 0.8199 1.2896 0.1216 Uiso 1.0 2 calc R
H15A H 0.1256 0.9576 0.8170 0.0254 Uiso 1.0 2 calc R
H15B H 0.0668 0.8323 0.7790 0.0254 Uiso 1.0 2 calc R
H18 H 0.4072 0.8100 0.5327 0.0474 Uiso 1.0 2 calc R
H20 H 0.6213 0.8612 0.7744 0.0310 Uiso 1.0 2 calc R
H22A H 0.0815 0.9119 0.5991 0.0573 Uiso 1.0 2 calc R
H22B H 0.0960 0.7360 0.6403 0.0573 Uiso 1.0 2 calc R
H22C H 0.1652 0.8334 0.5246 0.0573 Uiso 1.0 2 calc R
H23A H 0.6989 0.7120 0.6037 0.0607 Uiso 1.0 2 calc R
H23B H 0.7473 0.8649 0.6093 0.0607 Uiso 1.0 2 calc R
H23C H 0.6631 0.8632 0.5067 0.0607 Uiso 1.0 2 calc R
H24A H 0.5098 0.9238 0.9139 0.0337 Uiso 1.0 2 calc R
H24B H 0.4046 0.7918 0.9698 0.0337 Uiso 1.0 2 calc R
H24C H 0.3437 0.9566 0.9143 0.0337 Uiso 1.0 2 calc R

loop_
_atom_site_aniso_label
_atom_site_aniso_U_11
_atom_site_aniso_U_22
_atom_site_aniso_U_33
_atom_site_aniso_U_12
_atom_site_aniso_U_13
_atom_site_aniso_U_23
Pd1 0.0129(4) 0.0109(3) 0.0172(4) 0.0004(3) -0.0008(3) -0.0033(3)
Cl1 0.0181(7) 0.0250(8) 0.0366(9) 0.0013(6) -0.0062(7) -0.0161(7)
O1 0.023(3) 0.054(4) 0.054(4) 0.006(3) -0.007(3) -0.039(3)
N1 0.012(3) 0.017(3) 0.019(3) -0.0025(18) -0.0006(19) -0.006(2)
N2 0.017(3) 0.017(3) 0.018(3) -0.0006(19) 0.000(2) -0.008(2)
C1 0.015(3) 0.015(3) 0.024(3) -0.003(3) -0.002(3) -0.006(3)
C2 0.018(3) 0.015(3) 0.029(4) -0.003(3) -0.008(3) -0.006(3)
C3 0.019(3) 0.018(3) 0.025(4) -0.005(3) -0.001(3) -0.008(3)
C4 0.028(4) 0.023(4) 0.026(4) 0.002(3) -0.006(3) -0.010(3)
C5 0.035(4) 0.016(3) 0.029(4) 0.002(3) -0.003(3) -0.010(3)
C6 0.021(3) 0.016(3) 0.024(4) -0.005(3) 0.004(3) -0.005(3)
C7 0.021(3) 0.027(4) 0.029(4) 0.005(3) -0.004(3) -0.013(3)
C8 0.036(4) 0.057(5) 0.033(4) 0.009(4) -0.003(4) -0.022(4)
C9 0.036(5) 0.060(6) 0.030(4) -0.004(4) 0.008(4) -0.018(4)
C10 0.023(4) 0.044(5) 0.034(4) -0.001(3) 0.012(3) -0.010(4)
C11 0.023(4) 0.027(4) 0.028(4) -0.005(3) 0.005(3) -0.002(3)
C12 0.086(8) 0.040(6) 0.094(9) 0.009(5) 0.013(7) -0.036(6)
C13 0.044(6) 0.136(12) 0.077(8) 0.021(7) 0.010(6) -0.026(8)
C14 0.043(6) 0.209(16) 0.039(6) 0.041(8) 0.004(5) -0.035(8)
C15 0.022(3) 0.020(3) 0.022(3) 0.001(3) 0.001(3) -0.009(3)
C16 0.018(3) 0.019(3) 0.019(3) 0.002(3) 0.001(3) -0.007(3)
C17 0.034(4) 0.034(4) 0.028(4) 0.010(3) -0.004(3) -0.019(3)
C18 0.050(5) 0.049(5) 0.023(4) 0.018(4) -0.002(4) -0.019(4)
C19 0.035(4) 0.040(4) 0.024(4) 0.018(4) 0.006(3) -0.009(3)
C20 0.020(3) 0.028(4) 0.027(4) 0.006(3) 0.001(3) -0.007(3)
C21 0.026(4) 0.020(3) 0.023(4) -0.004(3) 0.000(3) -0.009(3)
C22 0.052(5) 0.061(6) 0.039(5) 0.003(4) -0.003(4) -0.029(5)
C23 0.048(5) 0.062(6) 0.030(4) 0.033(5) 0.011(4) -0.007(4)
C24 0.020(3) 0.041(4) 0.028(4) -0.010(3) 0.004(3) -0.018(4)

loop_
_atom_type_symbol
_atom_type_description
_atom_type_scat_dispersion_real
_atom_type_scat_dispersion_imag
_atom_type_scat_source
C C 0.0033 0.0016
;
International Tables for Crystallography
(1992, Vol. C, Tables 4.2.6.8 and 6.1.1.4)
;
H H 0.0000 0.0000
;
International Tables for Crystallography
(1992, Vol. C, Table 6.1.1.4)
;
Cl Cl 0.1484 0.1585
;
International Tables for Crystallography
(1992, Vol. C, Tables 4.2.6.8 and 6.1.1.4)
;
N N 0.0061 0.0033
;
International Tables for Crystallography
(1992, Vol. C, Tables 4.2.6.8 and 6.1.1.4)
;
O O 0.0106 0.0060
;
International Tables for Crystallography
(1992, Vol. C, Tables 4.2.6.8 and 6.1.1.4)
;
Pd Pd -0.9988 1.0072
;
International Tables for Crystallography
(1992, Vol. C, Tables 4.2.6.8 and 6.1.1.4)
;

loop_
_geom_angle_atom_site_label_1
_geom_angle_atom_site_label_2
_geom_angle_atom_site_label_3
_geom_angle
_geom_angle_publ_flag
_geom_angle_site_symmetry_1
_geom_angle_site_symmetry_3
Cl1 Pd1 Cl1 180.00(8) yes . 2_577
Cl1 Pd1 C1 92.35(19) yes . .
Cl1 Pd1 C1 87.65(19) yes . 2_577
Cl1 Pd1 C1 87.65(19) yes 2_577 .
Cl1 Pd1 C1 92.35(19) yes 2_577 2_577
C1 Pd1 C1 180.0(4) yes . 2_577
C7 O1 C12 119.1(7) yes . .
C1 N1 C2 111.2(5) yes . .
C1 N1 C6 123.7(6) yes . .
C2 N1 C6 125.1(5) yes . .
C1 N2 C3 110.5(5) yes . .
C1 N2 C15 122.5(5) yes . .
C3 N2 C15 126.9(6) yes . .
Pd1 C1 N1 126.8(5) yes . .
Pd1 C1 N2 127.2(4) yes . .
N1 C1 N2 105.8(5) yes . .
N1 C2 C3 105.4(5) yes . .
N1 C2 C4 124.3(6) yes . .
C3 C2 C4 130.3(7) yes . .
N2 C3 C2 107.2(6) yes . .
N2 C3 C5 124.0(5) yes . .
C2 C3 C5 128.9(6) yes . .
N1 C6 C7 121.3(6) yes . .
N1 C6 C11 118.6(6) yes . .
C7 C6 C11 120.0(7) yes . .
O1 C7 C6 119.4(7) yes . .
O1 C7 C8 120.4(6) yes . .
C6 C7 C8 120.0(6) yes . .
C7 C8 C9 119.8(7) yes . .
C8 C9 C10 120.2(8) yes . .
C9 C10 C11 120.6(7) yes . .
C6 C11 C10 119.3(7) yes . .
O1 C12 C13 107.9(9) yes . .
O1 C12 C14 111.1(10) yes . .
C13 C12 C14 113.8(11) yes . .
N2 C15 C16 115.5(5) yes . .
C15 C16 C17 119.7(6) yes . .
C15 C16 C21 121.5(6) yes . .
C17 C16 C21 118.8(6) yes . .
C16 C17 C18 119.8(7) yes . .
C16 C17 C22 122.1(7) yes . .
C18 C17 C22 118.1(7) yes . .
C17 C18 C19 121.5(8) yes . .
C18 C19 C20 118.6(7) yes . .
C18 C19 C23 121.0(8) yes . .
C20 C19 C23 120.4(7) yes . .
C19 C20 C21 121.4(7) yes . .
C16 C21 C20 119.9(7) yes . .
C16 C21 C24 121.8(6) yes . .
C20 C21 C24 118.3(6) yes . .

loop_
_geom_bond_atom_site_label_1
_geom_bond_atom_site_label_2
_geom_bond_distance
_geom_bond_publ_flag
_geom_bond_site_symmetry_2
Pd1 Cl1 2.321(2) yes .
Pd1 Cl1 2.321(2) yes 2_577
Pd1 C1 2.022(6) yes .
Pd1 C1 2.022(6) yes 2_577
O1 C7 1.373(8) yes .
O1 C12 1.368(12) yes .
N1 C1 1.344(7) yes .
N1 C2 1.407(9) yes .
N1 C6 1.432(9) yes .
N2 C1 1.331(9) yes .
N2 C3 1.405(8) yes .
N2 C15 1.460(7) yes .
C2 C3 1.346(9) yes .
C2 C4 1.471(8) yes .
C3 C5 1.488(11) yes .
C6 C7 1.389(9) yes .
C6 C11 1.397(9) yes .
C7 C8 1.374(11) yes .
C8 C9 1.379(11) yes .
C9 C10 1.386(11) yes .
C10 C11 1.366(11) yes .
C12 C13 1.484(17) yes .
C12 C14 1.33(2) yes .
C15 C16 1.503(9) yes .
C16 C17 1.399(11) yes .
C16 C21 1.407(9) yes .
C17 C18 1.399(11) yes .
C17 C22 1.538(12) yes .
C18 C19 1.378(11) yes .
C19 C20 1.387(11) yes .
C19 C23 1.524(11) yes .
C20 C21 1.389(9) yes .
C21 C24 1.509(11) yes .
